data_1512115
loop_
_publ_author_name
'Gao, Peng'
'Liu, Jinjian'
'Wei, Yunyang'

_publ_section_title
;
 Hypervalent Iodine(III)-Mediated Benzannulation of Enamines with Alkynes
 for the Synthesis of Polysubstituted Naphthalene Derivatives.
;
_journal_issue 11
_journal_name_full 'Organic letters'
_journal_page_first 2872
_journal_page_last 2875
_journal_paper_doi 10.1021/ol401206g
_journal_volume 15
_journal_year 2013
_chemical_formula_sum 'C18 H15 N O2'
_chemical_formula_weight 277.31
_chemical_name_systematic
; 
 ? 
;
_space_group_IT_number 14
_symmetry_cell_setting monoclinic
_symmetry_space_group_name_Hall '-P 2ybc'
_symmetry_space_group_name_H-M 'P 1 21/c 1'
_atom_sites_solution_hydrogens geom
_atom_sites_solution_primary direct
_atom_sites_solution_secondary difmap
_audit_creation_method SHELXL-97
_cell_angle_alpha 90.00
_cell_angle_beta 105.95(3)
_cell_angle_gamma 90.00
_cell_formula_units_Z 4
_cell_length_a 14.488(3)
_cell_length_b 7.5150(15)
_cell_length_c 13.547(3)
_cell_measurement_reflns_used 25
_cell_measurement_temperature 293(2)
_cell_measurement_theta_max 12
_cell_measurement_theta_min 9
_cell_volume 1418.2(6)
_computing_structure_refinement 'SHELXL-97 (Sheldrick, 1997)'
_computing_structure_solution 'SHELXS-97 (Sheldrick, 1990)'
_diffrn_ambient_temperature 293(2)
_diffrn_measured_fraction_theta_full 0.997
_diffrn_measured_fraction_theta_max 0.997
_diffrn_measurement_device_type 'Nonius CAD4'
_diffrn_measurement_method \w/2\q
_diffrn_radiation_monochromator graphite
_diffrn_radiation_source 'fine-focus sealed tube'
_diffrn_radiation_type MoK\a
_diffrn_radiation_wavelength 0.71073
_diffrn_reflns_av_R_equivalents 0.0734
_diffrn_reflns_av_sigmaI/netI 0.0618
_diffrn_reflns_limit_h_max 16
_diffrn_reflns_limit_h_min -17
_diffrn_reflns_limit_k_max 0
_diffrn_reflns_limit_k_min -9
_diffrn_reflns_limit_l_max 16
_diffrn_reflns_limit_l_min 0
_diffrn_reflns_number 2718
_diffrn_reflns_theta_full 25.37
_diffrn_reflns_theta_max 25.37
_diffrn_reflns_theta_min 1.46
_diffrn_standards_decay_% 1
_diffrn_standards_interval_count 200
_diffrn_standards_interval_time 2h
_diffrn_standards_number 3
_exptl_absorpt_coefficient_mu 0.085
_exptl_absorpt_correction_T_max 0.9916
_exptl_absorpt_correction_T_min 0.9750
_exptl_absorpt_correction_type psi-scan
_exptl_crystal_density_diffrn 1.299
_exptl_crystal_density_method 'not measured'
_exptl_crystal_F_000 584
_exptl_crystal_size_max 0.30
_exptl_crystal_size_mid 0.20
_exptl_crystal_size_min 0.10
_refine_diff_density_max 0.215
_refine_diff_density_min -0.163
_refine_diff_density_rms 0.044
_refine_ls_extinction_method none
_refine_ls_goodness_of_fit_ref 1.008
_refine_ls_hydrogen_treatment constr
_refine_ls_matrix_type full
_refine_ls_number_parameters 190
_refine_ls_number_reflns 2596
_refine_ls_number_restraints 0
_refine_ls_restrained_S_all 1.008
_refine_ls_R_factor_all 0.1335
_refine_ls_R_factor_gt 0.0694
_refine_ls_shift/su_max 0.000
_refine_ls_shift/su_mean 0.000
_refine_ls_structure_factor_coef Fsqd
_refine_ls_weighting_details 'calc w=1/[\s^2^(Fo^2^)+(0.0850P)^2^+0.0000P] where P=(Fo^2^+2Fc^2^)/3'
_refine_ls_weighting_scheme calc
_refine_ls_wR_factor_gt 0.1569
_refine_ls_wR_factor_ref 0.1847
_reflns_number_gt 1358
_reflns_number_total 2596
_reflns_threshold_expression >2sigma(I)
_cod_data_source_file ol401206g_si_001.cif
_cod_data_source_block x
_cod_depositor_comments
;
The following automatic conversions were performed:

'_symmetry_cell_setting' value 'Monoclinic' changed to 'monoclinic'
according to /home/saulius/struct/CIF-dictionaries/cif_core.dic
dictionary named 'cif_core.dic' version 2.3.1 from 2005-06-27.

Automatic conversion script
Id: cif_fix_values 1891 2012-01-12 08:04:46Z andrius 
;
_cod_original_cell_volume 1418.2(5)
_cod_original_sg_symbol_H-M P21/C
_cod_database_code 1512115

loop_
_symmetry_equiv_pos_as_xyz
'x, y, z'
'-x, y+1/2, -z+1/2'
'-x, -y, -z'
'x, -y-1/2, z-1/2'

loop_
_atom_site_label
_atom_site_type_symbol
_atom_site_fract_x
_atom_site_fract_y
_atom_site_fract_z
_atom_site_U_iso_or_equiv
_atom_site_adp_type
_atom_site_occupancy
_atom_site_symmetry_multiplicity
_atom_site_calc_flag
_atom_site_refinement_flags
N N 0.57762(19) 0.3179(4) 0.28794(19) 0.0774(10) Uani 1 1 d .
H0A H 0.5447 0.4144 0.2823 0.093 Uiso 1 1 calc R
H0B H 0.5683 0.2457 0.2369 0.093 Uiso 1 1 calc R
O1 O 0.63443(16) 0.6547(3) 0.54402(16) 0.0648(7) Uani 1 1 d .
C1 C 0.9597(2) 0.1346(4) 0.6646(2) 0.0593(9) Uani 1 1 d .
H1A H 0.9780 0.1360 0.6040 0.071 Uiso 1 1 calc R
O2 O 0.53752(17) 0.6000(3) 0.38826(17) 0.0807(8) Uani 1 1 d .
C2 C 1.0283(2) 0.1043(5) 0.7565(3) 0.0721(10) Uani 1 1 d .
H2A H 1.0916 0.0839 0.7566 0.086 Uiso 1 1 calc R
C3 C 1.0042(3) 0.1040(5) 0.8470(3) 0.0747(11) Uani 1 1 d .
H3A H 1.0505 0.0831 0.9087 0.090 Uiso 1 1 calc R
C4 C 0.9103(3) 0.1352(5) 0.8452(2) 0.0700(10) Uani 1 1 d .
H4A H 0.8933 0.1388 0.9066 0.084 Uiso 1 1 calc R
C5 C 0.8408(2) 0.1612(4) 0.7532(2) 0.0574(9) Uani 1 1 d .
H5A H 0.7773 0.1780 0.7534 0.069 Uiso 1 1 calc R
C6 C 0.8645(2) 0.1627(4) 0.6609(2) 0.0486(8) Uani 1 1 d .
C7 C 0.7891(2) 0.1973(4) 0.5632(2) 0.0462(8) Uani 1 1 d .
C8 C 0.7354(2) 0.3492(4) 0.5527(2) 0.0512(8) Uani 1 1 d .
H8A H 0.7474 0.4284 0.6075 0.061 Uiso 1 1 calc R
C9 C 0.6621(2) 0.3923(4) 0.4620(2) 0.0514(8) Uani 1 1 d .
C10 C 0.6442(2) 0.2798(5) 0.3771(2) 0.0544(9) Uani 1 1 d .
C11 C 0.6982(2) 0.1166(5) 0.3862(2) 0.0539(9) Uani 1 1 d .
C12 C 0.6807(2) -0.0076(5) 0.3037(2) 0.0645(10) Uani 1 1 d .
H12A H 0.6348 0.0180 0.2424 0.077 Uiso 1 1 calc R
C13 C 0.7303(3) -0.1633(6) 0.3134(3) 0.0779(11) Uani 1 1 d .
H13A H 0.7184 -0.2425 0.2586 0.093 Uiso 1 1 calc R
C14 C 0.7989(3) -0.2050(5) 0.4049(3) 0.0777(11) Uani 1 1 d .
H14A H 0.8319 -0.3124 0.4110 0.093 Uiso 1 1 calc R
C15 C 0.8178(2) -0.0902(5) 0.4850(3) 0.0642(9) Uani 1 1 d .
H15A H 0.8633 -0.1206 0.5457 0.077 Uiso 1 1 calc R
C16 C 0.7697(2) 0.0755(4) 0.4784(2) 0.0495(8) Uani 1 1 d .
C17 C 0.6060(2) 0.5564(5) 0.4589(2) 0.0569(9) Uani 1 1 d .
C18 C 0.5833(3) 0.8183(5) 0.5447(3) 0.0770(11) Uani 1 1 d .
H18A H 0.6096 0.8788 0.6087 0.115 Uiso 1 1 calc R
H18B H 0.5167 0.7930 0.5366 0.115 Uiso 1 1 calc R
H18C H 0.5895 0.8925 0.4892 0.115 Uiso 1 1 calc R

loop_
_atom_site_aniso_label
_atom_site_aniso_U_11
_atom_site_aniso_U_22
_atom_site_aniso_U_33
_atom_site_aniso_U_23
_atom_site_aniso_U_13
_atom_site_aniso_U_12
N 0.0666(19) 0.102(3) 0.0492(16) -0.0044(16) -0.0078(14) 0.0081(17)
O1 0.0648(14) 0.0680(16) 0.0577(14) 0.0056(12) 0.0103(11) 0.0169(13)
C1 0.0525(19) 0.068(2) 0.0524(19) -0.0002(17) 0.0063(15) 0.0043(18)
O2 0.0654(15) 0.097(2) 0.0628(15) 0.0109(14) -0.0104(12) 0.0147(15)
C2 0.052(2) 0.073(3) 0.079(3) 0.007(2) -0.0031(19) 0.0085(19)
C3 0.082(3) 0.064(2) 0.059(2) 0.0040(19) -0.0138(19) 0.003(2)
C4 0.090(3) 0.067(2) 0.0451(19) 0.0006(18) 0.0056(18) 0.006(2)
C5 0.066(2) 0.061(2) 0.0421(18) 0.0005(16) 0.0089(15) 0.0092(18)
C6 0.0479(18) 0.0491(19) 0.0443(17) -0.0002(14) 0.0053(13) 0.0058(16)
C7 0.0410(16) 0.054(2) 0.0421(17) 0.0005(14) 0.0095(13) 0.0005(15)
C8 0.0475(17) 0.065(2) 0.0415(17) 0.0008(15) 0.0118(13) 0.0000(17)
C9 0.0447(16) 0.063(2) 0.0461(17) 0.0059(16) 0.0115(14) 0.0025(16)
C10 0.0434(17) 0.077(2) 0.0399(17) 0.0039(16) 0.0059(13) -0.0044(17)
C11 0.0467(17) 0.073(2) 0.0421(17) 0.0007(16) 0.0128(14) -0.0149(18)
C12 0.057(2) 0.085(3) 0.050(2) -0.0102(19) 0.0124(16) -0.012(2)
C13 0.084(3) 0.085(3) 0.064(2) -0.021(2) 0.018(2) -0.017(2)
C14 0.084(3) 0.072(3) 0.075(3) -0.014(2) 0.019(2) 0.003(2)
C15 0.068(2) 0.064(2) 0.059(2) -0.0100(18) 0.0147(17) 0.002(2)
C16 0.0463(17) 0.060(2) 0.0456(17) 0.0009(15) 0.0176(14) -0.0060(16)
C17 0.0459(18) 0.076(2) 0.0467(18) 0.0142(18) 0.0092(15) 0.0002(18)
C18 0.071(2) 0.073(3) 0.090(3) 0.015(2) 0.027(2) 0.024(2)

loop_
_atom_type_symbol
_atom_type_description
_atom_type_scat_dispersion_real
_atom_type_scat_dispersion_imag
_atom_type_scat_source
C C 0.0033 0.0016 'International Tables Vol C Tables 4.2.6.8 and 6.1.1.4'
H H 0.0000 0.0000 'International Tables Vol C Tables 4.2.6.8 and 6.1.1.4'
N N 0.0061 0.0033 'International Tables Vol C Tables 4.2.6.8 and 6.1.1.4'
O O 0.0106 0.0060 'International Tables Vol C Tables 4.2.6.8 and 6.1.1.4'

loop_
_geom_angle_atom_site_label_1
_geom_angle_atom_site_label_2
_geom_angle_atom_site_label_3
_geom_angle
C10 N H0A 120.0
C10 N H0B 120.0
H0A N H0B 120.0
C17 O1 C18 116.2(3)
C2 C1 C6 121.4(3)
C2 C1 H1A 119.3
C6 C1 H1A 119.3
C3 C2 C1 120.8(3)
C3 C2 H2A 119.6
C1 C2 H2A 119.6
C2 C3 C4 118.7(3)
C2 C3 H3A 120.6
C4 C3 H3A 120.6
C3 C4 C5 120.8(3)
C3 C4 H4A 119.6
C5 C4 H4A 119.6
C4 C5 C6 121.0(3)
C4 C5 H5A 119.5
C6 C5 H5A 119.5
C1 C6 C5 117.3(3)
C1 C6 C7 122.7(3)
C5 C6 C7 120.0(3)
C8 C7 C16 117.9(3)
C8 C7 C6 119.7(3)
C16 C7 C6 122.3(3)
C7 C8 C9 123.3(3)
C7 C8 H8A 118.4
C9 C8 H8A 118.4
C10 C9 C8 120.0(3)
C10 C9 C17 120.6(3)
C8 C9 C17 119.4(3)
N C10 C9 122.3(3)
N C10 C11 119.6(3)
C9 C10 C11 118.2(3)
C16 C11 C12 118.5(3)
C16 C11 C10 120.5(3)
C12 C11 C10 121.0(3)
C13 C12 C11 120.8(3)
C13 C12 H12A 119.6
C11 C12 H12A 119.6
C12 C13 C14 120.5(3)
C12 C13 H13A 119.7
C14 C13 H13A 119.7
C15 C14 C13 120.4(4)
C15 C14 H14A 119.8
C13 C14 H14A 119.8
C14 C15 C16 121.4(3)
C14 C15 H15A 119.3
C16 C15 H15A 119.3
C15 C16 C11 118.3(3)
C15 C16 C7 121.6(3)
C11 C16 C7 120.1(3)
O2 C17 O1 121.4(3)
O2 C17 C9 124.9(3)
O1 C17 C9 113.7(3)
O1 C18 H18A 109.5
O1 C18 H18B 109.5
H18A C18 H18B 109.5
O1 C18 H18C 109.5
H18A C18 H18C 109.5
H18B C18 H18C 109.5

loop_
_geom_bond_atom_site_label_1
_geom_bond_atom_site_label_2
_geom_bond_distance
N C10 1.353(4)
N H0A 0.8600
N H0B 0.8600
O1 C17 1.336(4)
O1 C18 1.436(4)
C1 C2 1.381(4)
C1 C6 1.383(4)
C1 H1A 0.9300
O2 C17 1.219(3)
C2 C3 1.364(5)
C2 H2A 0.9300
C3 C4 1.374(5)
C3 H3A 0.9300
C4 C5 1.384(4)
C4 H4A 0.9300
C5 C6 1.385(4)
C5 H5A 0.9300
C6 C7 1.489(4)
C7 C8 1.367(4)
C7 C16 1.435(4)
C8 C9 1.423(4)
C8 H8A 0.9300
C9 C10 1.394(4)
C9 C17 1.471(4)
C10 C11 1.442(4)
C11 C16 1.420(4)
C11 C12 1.425(4)
C12 C13 1.360(5)
C12 H12A 0.9300
C13 C14 1.396(5)
C13 H13A 0.9300
C14 C15 1.354(4)
C14 H14A 0.9300
C15 C16 1.418(4)
C15 H15A 0.9300
C18 H18A 0.9600
C18 H18B 0.9600
C18 H18C 0.9600

loop_
_geom_torsion_atom_site_label_1
_geom_torsion_atom_site_label_2
_geom_torsion_atom_site_label_3
_geom_torsion_atom_site_label_4
_geom_torsion
C6 C1 C2 C3 -1.0(6)
C1 C2 C3 C4 -0.3(6)
C2 C3 C4 C5 1.9(6)
C3 C4 C5 C6 -2.2(5)
C2 C1 C6 C5 0.7(5)
C2 C1 C6 C7 179.4(3)
C4 C5 C6 C1 0.9(5)
C4 C5 C6 C7 -177.8(3)
C1 C6 C7 C8 -122.9(3)
C5 C6 C7 C8 55.8(4)
C1 C6 C7 C16 57.5(4)
C5 C6 C7 C16 -123.9(3)
C16 C7 C8 C9 -0.3(4)
C6 C7 C8 C9 180.0(3)
C7 C8 C9 C10 -2.1(5)
C7 C8 C9 C17 178.1(3)
C8 C9 C10 N -177.6(3)
C17 C9 C10 N 2.2(5)
C8 C9 C10 C11 3.2(4)
C17 C9 C10 C11 -177.0(3)
N C10 C11 C16 178.8(3)
C9 C10 C11 C16 -2.0(4)
N C10 C11 C12 -1.7(4)
C9 C10 C11 C12 177.5(3)
C16 C11 C12 C13 1.0(5)
C10 C11 C12 C13 -178.5(3)
C11 C12 C13 C14 0.5(5)
C12 C13 C14 C15 -0.7(6)
C13 C14 C15 C16 -0.6(5)
C14 C15 C16 C11 2.1(5)
C14 C15 C16 C7 179.7(3)
C12 C11 C16 C15 -2.2(4)
C10 C11 C16 C15 177.3(3)
C12 C11 C16 C7 -179.9(3)
C10 C11 C16 C7 -0.4(4)
C8 C7 C16 C15 -176.1(3)
C6 C7 C16 C15 3.6(4)
C8 C7 C16 C11 1.5(4)
C6 C7 C16 C11 -178.8(3)
C18 O1 C17 O2 -3.4(4)
C18 O1 C17 C9 178.9(3)
C10 C9 C17 O2 5.5(5)
C8 C9 C17 O2 -174.7(3)
C10 C9 C17 O1 -177.0(3)
C8 C9 C17 O1 2.9(4)
